data_7249095
loop_
_publ_author_name
'Xiong, Yuxuan'
'Li, Dan-Dan'
'Yu, Jie-Hui'
'Yang, Qingfeng'

_publ_section_title
;
 Dye adsorption performance of an anionic Cd2+ MOF material based on
 semi-rigid hexacarboxylic acid
;
_journal_issue 34
_journal_name_full CrystEngComm
_journal_page_first 4579
_journal_page_last 4591
_journal_paper_doi 10.1039/D4CE00362D
_journal_volume 26
_journal_year 2024
_chemical_formula_sum 'C30 H12 Cd2 O15'
_chemical_formula_weight 837.20
_space_group_IT_number 2
_space_group_name_Hall '-P 1'
_space_group_name_H-M_alt 'P -1'
_symmetry_cell_setting triclinic
_symmetry_space_group_name_H-M 'P -1'
_atom_sites_solution_hydrogens geom
_atom_sites_solution_primary direct
_atom_sites_solution_secondary difmap
_audit_creation_method SHELXL-97
_audit_update_record
;
2024-02-08 deposited with the CCDC.	2024-07-22 downloaded from the CCDC.
;
_cell_angle_alpha 98.893(3)
_cell_angle_beta 105.772(3)
_cell_angle_gamma 100.319(3)
_cell_formula_units_Z 2
_cell_length_a 10.1258(10)
_cell_length_b 17.1023(18)
_cell_length_c 17.3953(18)
_cell_measurement_reflns_used 6481
_cell_measurement_temperature 301(2)
_cell_measurement_theta_max 25.3891
_cell_measurement_theta_min 2.8381
_cell_volume 2785.6(5)
_computing_cell_refinement 'Bruker SMAR'
_computing_data_collection 'Bruker SMAR'
_computing_data_reduction 'Bruker SMAR'
_computing_structure_refinement 'SHELXL-97 (Sheldrick, 1997)'
_computing_structure_solution 'SHELXS-97 (Sheldrick, 1990)'
_diffrn_ambient_temperature 301(2)
_diffrn_detector_area_resol_mean 9.00cm
_diffrn_measured_fraction_theta_full 0.987
_diffrn_measured_fraction_theta_max 0.987
_diffrn_measurement_device_type 'CCD are detector'
_diffrn_measurement_method 'phi and omega scans'
_diffrn_radiation_monochromator graphite
_diffrn_radiation_source 'fine-focus sealed tube'
_diffrn_radiation_type MoK\a
_diffrn_radiation_wavelength 0.71073
_diffrn_reflns_av_R_equivalents 0.1024
_diffrn_reflns_av_sigmaI/netI 0.0639
_diffrn_reflns_limit_h_max 11
_diffrn_reflns_limit_h_min -12
_diffrn_reflns_limit_k_max 20
_diffrn_reflns_limit_k_min -20
_diffrn_reflns_limit_l_max 20
_diffrn_reflns_limit_l_min -20
_diffrn_reflns_number 33660
_diffrn_reflns_theta_full 25.11
_diffrn_reflns_theta_max 25.11
_diffrn_reflns_theta_min 2.34
_diffrn_standards_decay_% none
_diffrn_standards_interval_count none
_diffrn_standards_interval_time none
_diffrn_standards_number none
_exptl_absorpt_coefficient_mu 0.804
_exptl_absorpt_correction_T_max 0.915
_exptl_absorpt_correction_T_min 0.901
_exptl_absorpt_correction_type empirical
_exptl_absorpt_process_details SADABS
_exptl_crystal_colour yellow
_exptl_crystal_density_diffrn 0.998
_exptl_crystal_density_method 'not measured'
_exptl_crystal_description columnar
_exptl_crystal_F_000 816
_exptl_crystal_size_max 0.13
_exptl_crystal_size_mid 0.12
_exptl_crystal_size_min 0.11
_platon_squeeze_details
;
;
_refine_diff_density_max 1.873
_refine_diff_density_min -1.051
_refine_diff_density_rms 0.229
_refine_ls_extinction_method none
_refine_ls_goodness_of_fit_ref 1.119
_refine_ls_hydrogen_treatment constr
_refine_ls_matrix_type full
_refine_ls_number_parameters 424
_refine_ls_number_reflns 9792
_refine_ls_number_restraints 0
_refine_ls_restrained_S_all 1.119
_refine_ls_R_factor_all 0.1111
_refine_ls_R_factor_gt 0.0967
_refine_ls_shift/su_max 0.000
_refine_ls_shift/su_mean 0.000
_refine_ls_structure_factor_coef Fsqd
_refine_ls_weighting_details 'calc w=1/[\s^2^(Fo^2^)+(0.1706P)^2^+17.5463P] where P=(Fo^2^+2Fc^2^)/3'
_refine_ls_weighting_scheme calc
_refine_ls_wR_factor_gt 0.3019
_refine_ls_wR_factor_ref 0.3165
_reflns_number_gt 8000
_reflns_number_total 9792
_reflns_threshold_expression >2sigma(I)
_cod_data_source_file d4ce00362d12.cif
_cod_data_source_block 1
_cod_depositor_comments
;
The following automatic conversions were performed:

data item '_symmetry_cell_setting' value 'Triclinic' was changed to
'triclinic' in accordance with the
/home/data/users/saulius/crontab/automatic-downloads/rss-feeds/RSC/lib/dictionaries/cif_core.dic
dictionary named 'cif_core.dic' version 2.4.2 last updated on
2011-04-26.

Automatic conversion script
Id: cif_fix_values 8170 2020-07-09 18:12:32Z antanas 

 Adding full bibliography for 7249095.cif.
;
_cod_original_sg_symbol_H-M P-1
_cod_database_code 7249095

loop_
_symmetry_equiv_pos_as_xyz
'x, y, z'
'-x, -y, -z'

loop_
_atom_site_label
_atom_site_type_symbol
_atom_site_fract_x
_atom_site_fract_y
_atom_site_fract_z
_atom_site_U_iso_or_equiv
_atom_site_adp_type
_atom_site_occupancy
_atom_site_symmetry_multiplicity
_atom_site_calc_flag
_atom_site_refinement_flags
_atom_site_disorder_assembly
_atom_site_disorder_group
Cd1 Cd 0.47850(7) 0.60095(4) 0.28776(4) 0.0462(3) Uani 1 1 d . . .
Cd2 Cd -0.24500(7) 0.74772(5) 0.22133(4) 0.0504(3) Uani 1 1 d . . .
O1 O 0.3886(7) 0.6432(6) 0.3862(5) 0.069(2) Uani 1 1 d . . .
O2 O 0.2148(8) 0.5912(5) 0.2732(5) 0.065(2) Uani 1 1 d . . .
O3 O -0.2739(7) 0.6359(5) 0.2777(4) 0.0571(17) Uani 1 1 d . . .
O4 O -0.3082(7) 0.6309(6) 0.3956(5) 0.069(2) Uani 1 1 d . . .
O5 O 0.6650(10) 0.6773(5) 1.0888(5) 0.075(2) Uani 1 1 d . . .
O6 O 0.7075(12) 0.8094(5) 1.1025(5) 0.085(3) Uani 1 1 d . . .
O7 O 0.5769(9) 0.4994(5) 0.8234(5) 0.068(2) Uani 1 1 d . . .
O8 O 0.5423(11) 0.5451(5) 0.7114(5) 0.078(2) Uani 1 1 d . . .
O9 O 1.0387(9) 1.1551(6) 0.6907(7) 0.090(3) Uani 1 1 d . . .
O10 O 1.0162(8) 1.2522(6) 0.7794(6) 0.074(2) Uani 1 1 d . . .
O11 O 0.3594(8) 1.1783(5) 0.7188(6) 0.076(2) Uani 1 1 d . . .
O12 O 0.5314(8) 1.2873(5) 0.7694(5) 0.0593(18) Uani 1 1 d . . .
O13 O 0.1749(8) 0.7586(5) 0.5940(5) 0.069(2) Uani 1 1 d . . .
O14 O 0.6023(13) 0.8524(5) 0.8180(6) 0.110(4) Uani 1 1 d . . .
O15 O 0.5514(9) 0.9659(4) 0.5833(5) 0.065(2) Uani 1 1 d . . .
C1 C 0.1279(10) 0.7195(6) 0.5124(6) 0.050(2) Uani 1 1 d . . .
C2 C 0.2168(10) 0.6954(6) 0.4715(6) 0.047(2) Uani 1 1 d . . .
H2A H 0.3134 0.7069 0.4979 0.057 Uiso 1 1 calc R . .
C3 C 0.1613(9) 0.6531(5) 0.3892(6) 0.0424(19) Uani 1 1 d . . .
C4 C 0.0170(9) 0.6374(6) 0.3504(6) 0.044(2) Uani 1 1 d . . .
H4A H -0.0206 0.6115 0.2955 0.052 Uiso 1 1 calc R . .
C5 C -0.0711(10) 0.6609(6) 0.3945(6) 0.044(2) Uani 1 1 d . . .
C6 C -0.0154(10) 0.7020(6) 0.4755(7) 0.049(2) Uani 1 1 d . . .
H6A H -0.0744 0.7174 0.5047 0.059 Uiso 1 1 calc R . .
C7 C 0.2582(10) 0.6266(6) 0.3458(6) 0.047(2) Uani 1 1 d . . .
C8 C -0.2277(10) 0.6411(6) 0.3524(7) 0.050(2) Uani 1 1 d . . .
C9 C 0.5843(14) 0.7059(7) 0.7991(7) 0.070(3) Uani 1 1 d . . .
H9A H 0.5680 0.6990 0.7429 0.084 Uiso 1 1 calc R . .
C10 C 0.6029(15) 0.7820(7) 0.8475(7) 0.075(4) Uani 1 1 d . . .
C11 C 0.6302(14) 0.7938(7) 0.9315(7) 0.073(3) Uani 1 1 d . . .
H11A H 0.6434 0.8455 0.9628 0.087 Uiso 1 1 calc R . .
C12 C 0.6374(13) 0.7282(7) 0.9681(7) 0.065(3) Uani 1 1 d . . .
C13 C 0.6190(12) 0.6519(6) 0.9210(7) 0.057(2) Uani 1 1 d . . .
H13A H 0.6257 0.6080 0.9461 0.069 Uiso 1 1 calc R . .
C14 C 0.5908(12) 0.6396(6) 0.8370(7) 0.058(3) Uani 1 1 d . . .
C15 C 0.6729(12) 0.7409(7) 1.0590(7) 0.060(3) Uani 1 1 d . . .
C16 C 0.5694(11) 0.5563(6) 0.7871(7) 0.056(2) Uani 1 1 d . . .
C17 C 0.5801(9) 1.1672(6) 0.7027(6) 0.046(2) Uani 1 1 d . . .
C18 C 0.7204(10) 1.2010(6) 0.7221(7) 0.051(2) Uani 1 1 d . . .
H18A H 0.7577 1.2542 0.7521 0.061 Uiso 1 1 calc R . .
C19 C 0.8084(10) 1.1551(6) 0.6966(7) 0.051(2) Uani 1 1 d . . .
C20 C 0.7493(11) 1.0780(6) 0.6484(7) 0.056(2) Uani 1 1 d . . .
H20A H 0.8059 1.0482 0.6287 0.067 Uiso 1 1 calc R . .
C21 C 0.6079(11) 1.0451(6) 0.6294(6) 0.051(2) Uani 1 1 d . . .
C22 C 0.5207(11) 1.0894(6) 0.6559(7) 0.054(2) Uani 1 1 d . . .
H22A H 0.4245 1.0673 0.6424 0.065 Uiso 1 1 calc R . .
C23 C 0.9650(12) 1.1905(7) 0.7222(8) 0.062(3) Uani 1 1 d . . .
C24 C 0.4832(10) 1.2154(7) 0.7315(7) 0.052(2) Uani 1 1 d . . .
C25 C 0.5172(14) 0.8503(7) 0.7386(7) 0.069(3) Uani 1 1 d . . .
C26 C 0.3864(14) 0.8002(6) 0.7031(6) 0.065(3) Uani 1 1 d . . .
H26A H 0.3493 0.7629 0.7298 0.079 Uiso 1 1 calc R . .
C27 C 0.3105(11) 0.8066(6) 0.6260(6) 0.053(2) Uani 1 1 d . . .
C28 C 0.3636(11) 0.8621(6) 0.5862(6) 0.055(2) Uani 1 1 d . . .
H28A H 0.3116 0.8657 0.5343 0.066 Uiso 1 1 calc R . .
C29 C 0.4955(12) 0.9120(6) 0.6248(6) 0.054(2) Uani 1 1 d . . .
C30 C 0.5736(12) 0.9071(6) 0.7015(7) 0.062(3) Uani 1 1 d . . .
H30A H 0.6623 0.9414 0.7275 0.075 Uiso 1 1 calc R . .

loop_
_atom_site_aniso_label
_atom_site_aniso_U_11
_atom_site_aniso_U_22
_atom_site_aniso_U_33
_atom_site_aniso_U_23
_atom_site_aniso_U_13
_atom_site_aniso_U_12
Cd1 0.0367(4) 0.0476(4) 0.0567(5) 0.0042(3) 0.0197(3) 0.0137(3)
Cd2 0.0389(4) 0.0621(5) 0.0540(5) 0.0119(3) 0.0177(3) 0.0162(3)
O1 0.036(4) 0.110(6) 0.067(5) 0.010(4) 0.025(3) 0.030(4)
O2 0.055(4) 0.073(5) 0.070(5) -0.003(4) 0.030(4) 0.024(4)
O3 0.043(4) 0.065(4) 0.053(4) 0.009(3) 0.003(3) 0.009(3)
O4 0.033(4) 0.102(6) 0.072(5) 0.013(4) 0.020(3) 0.017(4)
O5 0.092(6) 0.063(5) 0.060(5) 0.012(4) 0.016(4) 0.006(4)
O6 0.126(8) 0.062(5) 0.057(5) 0.004(4) 0.010(5) 0.032(5)
O7 0.083(6) 0.051(4) 0.065(5) 0.004(4) 0.019(4) 0.019(4)
O8 0.108(7) 0.065(5) 0.051(5) 0.000(4) 0.014(4) 0.023(5)
O9 0.042(4) 0.096(6) 0.130(8) 0.003(6) 0.037(5) 0.015(4)
O10 0.036(4) 0.085(6) 0.103(7) 0.029(5) 0.020(4) 0.015(4)
O11 0.036(4) 0.081(5) 0.109(7) 0.000(5) 0.033(4) 0.015(4)
O12 0.065(5) 0.057(4) 0.061(4) 0.010(4) 0.020(4) 0.029(4)
O13 0.059(5) 0.088(6) 0.055(4) 0.002(4) 0.024(4) 0.007(4)
O14 0.156(10) 0.049(4) 0.067(6) 0.017(4) -0.041(6) -0.008(5)
O15 0.082(5) 0.055(4) 0.054(4) 0.007(3) 0.023(4) 0.011(4)
C1 0.040(5) 0.060(6) 0.047(5) 0.005(4) 0.013(4) 0.014(4)
C2 0.035(5) 0.058(5) 0.051(5) 0.013(4) 0.016(4) 0.010(4)
C3 0.036(5) 0.047(5) 0.048(5) 0.010(4) 0.017(4) 0.013(4)
C4 0.035(5) 0.051(5) 0.049(5) 0.013(4) 0.015(4) 0.016(4)
C5 0.038(5) 0.052(5) 0.049(5) 0.018(4) 0.017(4) 0.015(4)
C6 0.037(5) 0.053(5) 0.065(6) 0.012(5) 0.024(4) 0.016(4)
C7 0.042(5) 0.048(5) 0.058(6) 0.012(4) 0.025(4) 0.016(4)
C8 0.031(5) 0.051(5) 0.068(7) 0.007(5) 0.018(4) 0.015(4)
C9 0.086(9) 0.057(6) 0.048(6) 0.012(5) -0.001(6) 0.005(6)
C10 0.095(9) 0.054(6) 0.053(6) 0.018(5) -0.009(6) 0.007(6)
C11 0.092(9) 0.050(6) 0.056(7) 0.004(5) -0.002(6) 0.012(6)
C12 0.069(7) 0.060(6) 0.055(6) 0.003(5) 0.003(5) 0.022(5)
C13 0.058(6) 0.052(6) 0.057(6) 0.008(5) 0.013(5) 0.013(5)
C14 0.062(6) 0.052(6) 0.057(6) 0.010(5) 0.016(5) 0.015(5)
C15 0.057(6) 0.059(6) 0.053(6) 0.002(5) 0.009(5) 0.014(5)
C16 0.054(6) 0.050(6) 0.063(7) 0.011(5) 0.022(5) 0.008(4)
C17 0.032(5) 0.051(5) 0.065(6) 0.020(4) 0.021(4) 0.017(4)
C18 0.043(5) 0.042(5) 0.072(7) 0.017(5) 0.020(5) 0.015(4)
C19 0.038(5) 0.054(5) 0.073(7) 0.025(5) 0.027(5) 0.018(4)
C20 0.045(6) 0.060(6) 0.071(7) 0.019(5) 0.023(5) 0.022(5)
C21 0.057(6) 0.055(5) 0.050(5) 0.012(4) 0.025(5) 0.020(5)
C22 0.044(5) 0.053(6) 0.069(7) 0.017(5) 0.021(5) 0.005(4)
C23 0.048(6) 0.056(6) 0.092(9) 0.027(6) 0.029(6) 0.013(5)
C24 0.036(5) 0.061(6) 0.066(6) 0.018(5) 0.018(4) 0.023(4)
C25 0.088(9) 0.049(6) 0.052(6) 0.015(5) -0.009(6) 0.018(6)
C26 0.089(8) 0.046(5) 0.046(6) 0.005(5) 0.005(5) 0.006(5)
C27 0.049(6) 0.056(6) 0.053(6) 0.006(5) 0.015(4) 0.015(4)
C28 0.053(6) 0.061(6) 0.047(5) 0.003(5) 0.007(4) 0.026(5)
C29 0.063(6) 0.045(5) 0.051(6) 0.002(4) 0.012(5) 0.019(5)
C30 0.062(7) 0.037(5) 0.075(7) 0.008(5) 0.004(5) 0.010(4)

loop_
_atom_type_symbol
_atom_type_description
_atom_type_scat_dispersion_real
_atom_type_scat_dispersion_imag
_atom_type_scat_source
C C 0.0033 0.0016 'International Tables Vol C Tables 4.2.6.8 and 6.1.1.4'
H H 0.0000 0.0000 'International Tables Vol C Tables 4.2.6.8 and 6.1.1.4'
O O 0.0106 0.0060 'International Tables Vol C Tables 4.2.6.8 and 6.1.1.4'
Cd Cd -0.8075 1.2024 'International Tables Vol C Tables 4.2.6.8 and 6.1.1.4'

loop_
_geom_angle_atom_site_label_1
_geom_angle_atom_site_label_2
_geom_angle_atom_site_label_3
_geom_angle
_geom_angle_site_symmetry_1
_geom_angle_site_symmetry_3
_geom_angle_publ_flag
O1 Cd1 O7 139.2(3) . 2_666 ?
O1 Cd1 O12 95.6(3) . 2_676 ?
O7 Cd1 O12 101.6(3) 2_666 2_676 ?
O1 Cd1 O4 84.2(3) . 1_655 ?
O7 Cd1 O4 123.7(3) 2_666 1_655 ?
O12 Cd1 O4 108.1(3) 2_676 1_655 ?
O1 Cd1 O8 102.7(3) . 2_666 ?
O7 Cd1 O8 54.7(3) 2_666 2_666 ?
O12 Cd1 O8 156.2(3) 2_676 2_666 ?
O4 Cd1 O8 89.0(3) 1_655 2_666 ?
O1 Cd1 O3 131.2(3) . 1_655 ?
O7 Cd1 O3 88.4(3) 2_666 1_655 ?
O12 Cd1 O3 79.7(3) 2_676 1_655 ?
O4 Cd1 O3 52.9(2) 1_655 1_655 ?
O8 Cd1 O3 98.9(3) 2_666 1_655 ?
O1 Cd1 O2 53.3(3) . . ?
O7 Cd1 O2 91.2(3) 2_666 . ?
O12 Cd1 O2 85.8(3) 2_676 . ?
O4 Cd1 O2 136.8(3) 1_655 . ?
O8 Cd1 O2 93.0(3) 2_666 . ?
O3 Cd1 O2 165.1(3) 1_655 . ?
O1 Cd1 C16 123.8(3) . 2_666 ?
O7 Cd1 C16 27.2(3) 2_666 2_666 ?
O12 Cd1 C16 128.8(3) 2_676 2_666 ?
O4 Cd1 C16 107.3(3) 1_655 2_666 ?
O8 Cd1 C16 27.5(3) 2_666 2_666 ?
O3 Cd1 C16 93.6(3) 1_655 2_666 ?
O2 Cd1 C16 92.9(3) . 2_666 ?
O11 Cd2 O5 123.2(3) 2_576 1_454 ?
O11 Cd2 O3 100.1(3) 2_576 . ?
O5 Cd2 O3 95.6(3) 1_454 . ?
O11 Cd2 O10 139.7(3) 2_576 2_676 ?
O5 Cd2 O10 91.5(4) 1_454 2_676 ?
O3 Cd2 O10 95.6(3) . 2_676 ?
O11 Cd2 O9 84.8(3) 2_576 2_676 ?
O5 Cd2 O9 139.6(3) 1_454 2_676 ?
O3 Cd2 O9 108.3(3) . 2_676 ?
O10 Cd2 O9 55.0(3) 2_676 2_676 ?
O11 Cd2 O6 92.3(4) 2_576 1_454 ?
O5 Cd2 O6 55.1(3) 1_454 1_454 ?
O3 Cd2 O6 149.8(3) . 1_454 ?
O10 Cd2 O6 92.3(4) 2_676 1_454 ?
O9 Cd2 O6 100.0(4) 2_676 1_454 ?
O11 Cd2 C23 112.0(4) 2_576 2_676 ?
O5 Cd2 C23 116.8(4) 1_454 2_676 ?
O3 Cd2 C23 103.2(3) . 2_676 ?
O10 Cd2 C23 27.8(3) 2_676 2_676 ?
O9 Cd2 C23 27.2(3) 2_676 2_676 ?
O6 Cd2 C23 97.3(4) 1_454 2_676 ?
O11 Cd2 C15 110.2(4) 2_576 1_454 ?
O5 Cd2 C15 28.1(3) 1_454 1_454 ?
O3 Cd2 C15 123.6(3) . 1_454 ?
O10 Cd2 C15 90.6(3) 2_676 1_454 ?
O9 Cd2 C15 120.4(4) 2_676 1_454 ?
O6 Cd2 C15 27.0(3) 1_454 1_454 ?
C23 Cd2 C15 107.4(4) 2_676 1_454 ?
C7 O1 Cd1 100.4(6) . . ?
C7 O2 Cd1 84.8(6) . . ?
C8 O3 Cd2 121.5(7) . . ?
C8 O3 Cd1 88.7(6) . 1_455 ?
Cd2 O3 Cd1 110.0(3) . 1_455 ?
C8 O4 Cd1 96.4(7) . 1_455 ?
C15 O5 Cd2 94.3(7) . 1_656 ?
C15 O6 Cd2 88.4(7) . 1_656 ?
C16 O7 Cd1 97.1(7) . 2_666 ?
C16 O8 Cd1 86.4(7) . 2_666 ?
C23 O9 Cd2 90.0(8) . 2_676 ?
C23 O10 Cd2 92.5(7) . 2_676 ?
C24 O11 Cd2 111.6(7) . 2_576 ?
C24 O12 Cd1 125.2(7) . 2_676 ?
C27 O13 C1 118.7(8) . . ?
C10 O14 C25 120.7(9) . . ?
C29 O15 C21 114.1(8) . . ?
C2 C1 C6 121.4(9) . . ?
C2 C1 O13 122.6(9) . . ?
C6 C1 O13 115.8(9) . . ?
C1 C2 C3 119.7(9) . . ?
C4 C3 C2 119.3(8) . . ?
C4 C3 C7 121.4(9) . . ?
C2 C3 C7 119.3(8) . . ?
C3 C4 C5 119.5(9) . . ?
C6 C5 C4 120.6(9) . . ?
C6 C5 C8 120.5(8) . . ?
C4 C5 C8 118.9(9) . . ?
C1 C6 C5 119.4(9) . . ?
O2 C7 O1 121.3(9) . . ?
O2 C7 C3 121.6(9) . . ?
O1 C7 C3 117.1(9) . . ?
O3 C8 O4 122.0(9) . . ?
O3 C8 C5 120.2(9) . . ?
O4 C8 C5 117.8(10) . . ?
C10 C9 C14 118.2(10) . . ?
O14 C10 C11 114.2(11) . . ?
O14 C10 C9 123.9(11) . . ?
C11 C10 C9 121.8(10) . . ?
C12 C11 C10 119.3(11) . . ?
C11 C12 C13 119.7(11) . . ?
C11 C12 C15 119.6(10) . . ?
C13 C12 C15 120.6(10) . . ?
C12 C13 C14 121.3(10) . . ?
C13 C14 C9 119.6(10) . . ?
C13 C14 C16 120.4(10) . . ?
C9 C14 C16 120.0(10) . . ?
O6 C15 O5 121.9(11) . . ?
O6 C15 C12 121.3(11) . . ?
O5 C15 C12 116.8(10) . . ?
O6 C15 Cd2 64.6(6) . 1_656 ?
O5 C15 Cd2 57.5(6) . 1_656 ?
C12 C15 Cd2 172.3(8) . 1_656 ?
O7 C16 O8 121.8(10) . . ?
O7 C16 C14 117.9(10) . . ?
O8 C16 C14 120.3(10) . . ?
O7 C16 Cd1 55.7(5) . 2_666 ?
O8 C16 Cd1 66.2(6) . 2_666 ?
C14 C16 Cd1 172.9(8) . 2_666 ?
C18 C17 C22 121.6(9) . . ?
C18 C17 C24 120.3(9) . . ?
C22 C17 C24 118.1(9) . . ?
C17 C18 C19 119.5(9) . . ?
C20 C19 C18 119.0(9) . . ?
C20 C19 C23 121.3(9) . . ?
C18 C19 C23 119.7(10) . . ?
C21 C20 C19 120.6(9) . . ?
C20 C21 C22 120.7(10) . . ?
C20 C21 O15 119.6(9) . . ?
C22 C21 O15 119.7(9) . . ?
C17 C22 C21 118.5(9) . . ?
O9 C23 O10 122.5(11) . . ?
O9 C23 C19 119.2(11) . . ?
O10 C23 C19 118.1(10) . . ?
O9 C23 Cd2 62.8(7) . 2_676 ?
O10 C23 Cd2 59.7(6) . 2_676 ?
C19 C23 Cd2 175.9(9) . 2_676 ?
O12 C24 O11 123.2(10) . . ?
O12 C24 C17 119.7(9) . . ?
O11 C24 C17 116.9(9) . . ?
C26 C25 C30 122.4(10) . . ?
C26 C25 O14 123.4(11) . . ?
C30 C25 O14 114.1(11) . . ?
C25 C26 C27 117.9(11) . . ?
C28 C27 O13 121.9(9) . . ?
C28 C27 C26 121.6(10) . . ?
O13 C27 C26 116.4(10) . . ?
C29 C28 C27 118.4(10) . . ?
C28 C29 C30 121.3(11) . . ?
C28 C29 O15 118.4(9) . . ?
C30 C29 O15 120.3(10) . . ?
C25 C30 C29 118.4(10) . . ?

loop_
_geom_bond_atom_site_label_1
_geom_bond_atom_site_label_2
_geom_bond_distance
_geom_bond_site_symmetry_2
_geom_bond_publ_flag
Cd1 O1 2.231(7) . ?
Cd1 O7 2.244(8) 2_666 ?
Cd1 O12 2.293(7) 2_676 ?
Cd1 O4 2.356(8) 1_655 ?
Cd1 O8 2.471(8) 2_666 ?
Cd1 O3 2.531(7) 1_655 ?
Cd1 O2 2.584(7) . ?
Cd1 C16 2.697(10) 2_666 ?
Cd2 O11 2.191(8) 2_576 ?
Cd2 O5 2.280(8) 1_454 ?
Cd2 O3 2.289(8) . ?
Cd2 O10 2.320(8) 2_676 ?
Cd2 O9 2.388(9) 2_676 ?
Cd2 O6 2.436(9) 1_454 ?
Cd2 C23 2.685(12) 2_676 ?
Cd2 C15 2.695(11) 1_454 ?
O1 C7 1.272(12) . ?
O2 C7 1.233(13) . ?
O3 C8 1.238(13) . ?
O3 Cd1 2.531(7) 1_455 ?
O4 C8 1.259(12) . ?
O4 Cd1 2.356(8) 1_455 ?
O5 C15 1.275(14) . ?
O5 Cd2 2.280(8) 1_656 ?
O6 C15 1.225(13) . ?
O6 Cd2 2.436(9) 1_656 ?
O7 C16 1.242(13) . ?
O7 Cd1 2.244(8) 2_666 ?
O8 C16 1.246(13) . ?
O8 Cd1 2.471(8) 2_666 ?
O9 C23 1.226(14) . ?
O9 Cd2 2.388(9) 2_676 ?
O10 C23 1.254(15) . ?
O10 Cd2 2.320(7) 2_676 ?
O11 C24 1.243(13) . ?
O11 Cd2 2.191(8) 2_576 ?
O12 C24 1.242(13) . ?
O12 Cd1 2.293(7) 2_676 ?
O13 C27 1.381(13) . ?
O13 C1 1.383(12) . ?
O14 C10 1.379(14) . ?
O14 C25 1.406(13) . ?
O15 C29 1.390(13) . ?
O15 C21 1.393(12) . ?
C1 C2 1.370(13) . ?
C1 C6 1.373(13) . ?
C2 C3 1.409(14) . ?
C3 C4 1.389(13) . ?
C3 C7 1.482(12) . ?
C4 C5 1.396(13) . ?
C5 C6 1.385(14) . ?
C5 C8 1.505(13) . ?
C9 C10 1.388(17) . ?
C9 C14 1.399(15) . ?
C10 C11 1.387(17) . ?
C11 C12 1.377(16) . ?
C12 C13 1.381(15) . ?
C12 C15 1.494(16) . ?
C13 C14 1.384(15) . ?
C14 C16 1.495(15) . ?
C15 Cd2 2.695(11) 1_656 ?
C16 Cd1 2.697(10) 2_666 ?
C17 C18 1.361(13) . ?
C17 C22 1.381(14) . ?
C17 C24 1.523(13) . ?
C18 C19 1.402(14) . ?
C19 C20 1.379(15) . ?
C19 C23 1.506(15) . ?
C20 C21 1.368(15) . ?
C21 C22 1.386(14) . ?
C23 Cd2 2.685(11) 2_676 ?
C25 C26 1.362(17) . ?
C25 C30 1.371(17) . ?
C26 C27 1.384(15) . ?
C27 C28 1.376(15) . ?
C28 C29 1.375(15) . ?
C29 C30 1.377(15) . ?

loop_
_platon_squeeze_void_nr
_platon_squeeze_void_average_x
_platon_squeeze_void_average_y
_platon_squeeze_void_average_z
_platon_squeeze_void_volume
_platon_squeeze_void_count_electrons
1 -0.011 -0.003 -0.002 1632.4 191.6
